data_4020290
loop_
_publ_author_name
'Nurullah Saracoglu'
'Oktay Talaz'
'Ak\'in Azizoglu'
'William H. Watson'
'Metin Balci'

_journal_name_full 'Journal of Organic Chemistry'
_journal_page_first 5403
_journal_page_last 5408
_journal_paper_doi 10.1021/jo050327o
_journal_volume 70
_journal_year 2005
_chemical_formula_sum 'C19 H20 O5'
_chemical_formula_weight 328.35
_space_group_IT_number 14
_symmetry_cell_setting monoclinic
_symmetry_space_group_name_Hall '-P 2yn'
_symmetry_space_group_name_H-M 'P 1 21/n 1'
_cell_angle_alpha 90.00
_cell_angle_beta 98.777(4)
_cell_angle_gamma 90.00
_cell_formula_units_Z 4
_cell_length_a 7.1847(13)
_cell_length_b 19.703(4)
_cell_length_c 11.927(2)
_cell_measurement_temperature 294(2)
_cell_volume 1668.6(5)
_diffrn_ambient_temperature 294(2)
_exptl_crystal_density_diffrn 1.307
_cod_depositor_comments
;
The following automatic conversions were performed:
'_symmetry_cell_setting' value 'Monoclinic' changed to 'monoclinic'
according to '/home/saulius/struct/CIF-dictionaries/cif_core.dic'
dictionary named 'cif_core.dic' version 2.4.1 from 2010-06-29.

Automatic conversion script
Id: cif_fix_enum 1527 2010-12-29 10:47:43Z saulius 
;
_cod_original_sg_symbol_H-M 'P 21/n'
_cod_database_code 4020290

loop_
_symmetry_equiv_pos_as_xyz
'x, y, z'
'-x+1/2, y+1/2, -z+1/2'
'-x, -y, -z'
'x-1/2, -y-1/2, z-1/2'

loop_
_atom_site_label
_atom_site_type_symbol
_atom_site_fract_x
_atom_site_fract_y
_atom_site_fract_z
_atom_site_U_iso_or_equiv
_atom_site_adp_type
_atom_site_occupancy
_atom_site_symmetry_multiplicity
_atom_site_calc_flag
_atom_site_refinement_flags
_atom_site_disorder_assembly
_atom_site_disorder_group
O1 O 0.2896(6) 0.3248(2) 0.5349(3) 0.1194(15) Uani 1 1 d . . .
O2 O 0.0385(5) 0.35063(15) 0.4084(3) 0.0831(10) Uani 1 1 d . . .
O3 O -0.2384(6) 0.34902(18) 0.2931(3) 0.1042(13) Uani 1 1 d . . .
O4 O 0.2710(5) 0.15857(17) 0.1669(3) 0.0955(12) Uani 1 1 d . . .
O5 O 0.2122(9) 0.04997(18) 0.1914(4) 0.163(2) Uani 1 1 d . . .
C1 C 0.0102(5) 0.25251(19) 0.5219(3) 0.0598(11) Uani 1 1 d . . .
H1 H -0.0174 0.2571 0.5995 0.072 Uiso 1 1 calc R . .
C2 C -0.1719(6) 0.2610(2) 0.4376(3) 0.0647(11) Uani 1 1 d . . .
H2 H -0.2787 0.2683 0.4784 0.078 Uiso 1 1 calc R . .
C3 C -0.2049(5) 0.1960(2) 0.3626(3) 0.0631(11) Uani 1 1 d . . .
H3 H -0.3220 0.1986 0.3086 0.076 Uiso 1 1 calc R . .
C4 C -0.2084(5) 0.1398(2) 0.4451(4) 0.0606(11) Uani 1 1 d . . .
C5 C -0.3603(6) 0.0979(2) 0.4874(5) 0.0815(15) Uani 1 1 d . . .
H5 H -0.4692 0.0861 0.4308 0.098 Uiso 1 1 calc R . .
C6 C -0.4045(6) 0.1331(3) 0.5968(5) 0.0933(17) Uani 1 1 d . . .
H6A H -0.4344 0.1806 0.5832 0.112 Uiso 1 1 calc R . .
H6B H -0.5090 0.1111 0.6249 0.112 Uiso 1 1 calc R . .
C7 C -0.2198(6) 0.1246(3) 0.6811(4) 0.0843(15) Uani 1 1 d . . .
H7A H -0.2414 0.0997 0.7481 0.101 Uiso 1 1 calc R . .
H7B H -0.1645 0.1683 0.7040 0.101 Uiso 1 1 calc R . .
C8 C -0.0920(5) 0.0837(2) 0.6113(4) 0.0640(12) Uani 1 1 d . . .
H8 H 0.0165 0.0606 0.6547 0.077 Uiso 1 1 calc R . .
C9 C -0.0504(5) 0.13179(18) 0.5185(3) 0.0532(10) Uani 1 1 d . . .
C10 C 0.1007(5) 0.18221(19) 0.5078(3) 0.0534(10) Uani 1 1 d . . .
H10 H 0.2135 0.1747 0.5639 0.064 Uiso 1 1 calc R . .
C11 C 0.1445(5) 0.18201(19) 0.3864(3) 0.0572(10) Uani 1 1 d . . .
H11 H 0.2541 0.2085 0.3723 0.069 Uiso 1 1 calc R . .
C12 C -0.0321(6) 0.1905(2) 0.3028(3) 0.0624(11) Uani 1 1 d . . .
H12 H -0.0260 0.2218 0.2396 0.075 Uiso 1 1 calc R . .
C13 C -0.2398(6) 0.0381(2) 0.5404(5) 0.0836(15) Uani 1 1 d . . .
H13A H -0.3065 0.0092 0.5868 0.100 Uiso 1 1 calc R . .
H13B H -0.1875 0.0112 0.4846 0.100 Uiso 1 1 calc R . .
C14 C 0.0825(6) 0.1255(2) 0.3040(4) 0.0665(12) Uani 1 1 d . . .
H14 H 0.0299 0.0849 0.3348 0.080 Uiso 1 1 calc R . .
C15 C 0.1327(8) 0.3111(2) 0.4954(4) 0.0786(14) Uani 1 1 d . . .
C16 C -0.1377(8) 0.3235(2) 0.3707(4) 0.0769(13) Uani 1 1 d . . .
C17 C 0.1984(8) 0.1149(3) 0.2134(4) 0.0843(15) Uani 1 1 d . . .
C18 C 0.354(3) 0.0316(4) 0.1158(11) 0.260(9) Uani 1 1 d . . .
H18A H 0.3413 0.0630 0.0523 0.312 Uiso 1 1 calc R . .
H18B H 0.3260 -0.0136 0.0856 0.312 Uiso 1 1 calc R . .
C19 C 0.590(3) 0.0338(8) 0.1875(15) 0.294(9) Uani 1 1 d . . .
H19A H 0.6111 0.0753 0.2296 0.441 Uiso 1 1 calc R . .
H19B H 0.6753 0.0312 0.1329 0.441 Uiso 1 1 calc R . .
H19C H 0.6113 -0.0041 0.2385 0.441 Uiso 1 1 calc R . .

loop_
_atom_site_aniso_label
_atom_site_aniso_U_11
_atom_site_aniso_U_22
_atom_site_aniso_U_33
_atom_site_aniso_U_23
_atom_site_aniso_U_13
_atom_site_aniso_U_12
O1 0.124(3) 0.119(3) 0.099(3) 0.016(2) -0.033(3) -0.056(2)
O2 0.112(3) 0.067(2) 0.066(2) 0.0080(16) 0.0006(19) -0.0075(18)
O3 0.127(3) 0.096(3) 0.086(3) 0.026(2) 0.003(2) 0.037(2)
O4 0.134(3) 0.075(2) 0.088(2) 0.0089(18) 0.051(2) -0.004(2)
O5 0.334(7) 0.063(2) 0.127(3) -0.013(2) 0.143(4) -0.008(3)
C1 0.066(3) 0.071(3) 0.039(2) -0.0010(19) -0.0028(19) -0.001(2)
C2 0.070(3) 0.068(3) 0.054(2) 0.002(2) 0.000(2) 0.010(2)
C3 0.054(2) 0.074(3) 0.053(2) 0.004(2) -0.018(2) 0.0053(19)
C4 0.050(2) 0.067(3) 0.061(3) 0.004(2) -0.002(2) -0.0011(18)
C5 0.049(2) 0.090(3) 0.101(4) 0.013(3) -0.003(3) -0.010(2)
C6 0.059(3) 0.106(4) 0.121(5) 0.017(3) 0.033(3) 0.010(3)
C7 0.072(3) 0.105(3) 0.082(3) 0.020(3) 0.032(3) 0.012(3)
C8 0.052(2) 0.077(3) 0.064(3) 0.016(2) 0.010(2) 0.003(2)
C9 0.044(2) 0.067(2) 0.047(2) 0.0051(18) 0.0029(18) 0.0046(17)
C10 0.045(2) 0.070(2) 0.043(2) 0.0059(18) -0.0022(17) 0.0010(17)
C11 0.061(2) 0.059(2) 0.051(2) 0.0062(19) 0.0085(19) -0.0023(18)
C12 0.083(3) 0.058(2) 0.043(2) 0.0050(18) -0.004(2) -0.002(2)
C13 0.070(3) 0.076(3) 0.106(4) 0.016(3) 0.018(3) -0.011(2)
C14 0.086(3) 0.060(2) 0.055(2) 0.005(2) 0.016(2) -0.004(2)
C15 0.098(4) 0.076(3) 0.057(3) -0.005(2) -0.006(3) -0.015(3)
C16 0.101(4) 0.069(3) 0.058(3) 0.007(2) 0.001(3) 0.024(3)
C17 0.128(4) 0.065(3) 0.064(3) 0.002(2) 0.030(3) -0.003(3)
C18 0.53(2) 0.090(5) 0.228(12) -0.026(6) 0.289(16) -0.012(9)
C19 0.36(2) 0.31(2) 0.260(18) -0.034(13) 0.184(17) -0.005(15)

loop_
_geom_bond_atom_site_label_1
_geom_bond_atom_site_label_2
_geom_bond_distance
_geom_bond_site_symmetry_2
_geom_bond_publ_flag
O1 C15 1.184(5) . ?
O2 C16 1.385(6) . ?
O2 C15 1.388(5) . ?
O3 C16 1.195(5) . ?
O4 C17 1.187(5) . ?
O5 C17 1.313(6) . ?
O5 C18 1.502(10) . ?
C1 C15 1.515(6) . ?
C1 C2 1.533(5) . ?
C1 C10 1.550(5) . ?
C2 C16 1.509(6) . ?
C2 C3 1.558(6) . ?
C3 C4 1.485(6) . ?
C3 C12 1.527(6) . ?
C4 C9 1.333(5) . ?
C4 C5 1.514(6) . ?
C5 C13 1.540(6) . ?
C5 C6 1.552(7) . ?
C6 C7 1.547(7) . ?
C7 C8 1.555(6) . ?
C8 C9 1.521(5) . ?
C8 C13 1.541(6) . ?
C9 C10 1.491(5) . ?
C10 C11 1.528(5) . ?
C11 C12 1.498(6) . ?
C11 C14 1.507(6) . ?
C12 C14 1.522(6) . ?
C14 C17 1.476(6) . ?
C18 C19 1.783(18) . ?
